data_7709140
loop_
_publ_author_name
'Yin, Xiaomeng'
'Lin, Hui'
'Zhang, Dawei'
'Hong, Ruijin'
'Tao, Chunxian'
'Han, Zhaoxia'
'Zhou, Shengming'
'Zhang, Zhi-Jun'
'Zheng, Guanhaoije'

_publ_section_title
;
 BaAl<sub>2</sub>O<sub>4</sub>:Eu<sup>2+</sup>-Al<sub>2</sub>O<sub>3</sub>
 ceramics for wide range optical temperature sensing.
;
_journal_issue 5
_journal_name_full 'Dalton transactions (Cambridge, England : 2003)'
_journal_page_first 1784
_journal_page_last 1790
_journal_paper_doi 10.1039/d1dt03416b
_journal_volume 51
_journal_year 2022
_chemical_formula_structural 'Ba Al2 O4'
_chemical_formula_sum 'Al2 Ba O4'
_chemical_name_systematic 'Barium Dialuminium Oxide'
_space_group_IT_number 173
_space_group_name_Hall 'P 6c'
_space_group_name_H-M_alt 'P 63'
_symmetry_Int_Tables_number 173
_symmetry_space_group_name_H-M 'P 63'
_audit_creation_date 1980/01/01
_audit_update_record 2005/10/01
_cell_angle_alpha 90.
_cell_angle_beta 90.
_cell_angle_gamma 120.
_cell_formula_units_Z 8
_cell_length_a 10.47
_cell_length_b 10.47
_cell_length_c 8.819
_cell_volume 837.227
_refine_ls_R_factor_all 0.12
_cod_data_source_file d1dt03416b1.cif
_cod_data_source_block 10036-ICSD
_cod_depositor_comments 'Adding full bibliography for 7709140.cif.'
_cod_original_cell_volume 837.23
_cod_original_formula_sum 'Al2 Ba1 O4'
_cod_database_code 7709140

loop_
_symmetry_equiv_pos_site_id
_symmetry_equiv_pos_as_xyz
1 'x-y, x, z+1/2'
2 'y, -x+y, z+1/2'
3 '-x, -y, z+1/2'
4 '-x+y, -x, z'
5 '-y, x-y, z'
6 'x, y, z'

loop_
_atom_site_label
_atom_site_type_symbol
_atom_site_symmetry_multiplicity
_atom_site_Wyckoff_symbol
_atom_site_fract_x
_atom_site_fract_y
_atom_site_fract_z
_atom_site_occupancy
_atom_site_attached_hydrogens
_atom_site_B_iso_or_equiv
Ba1 Ba2+ 2 a 0 0 0.25 1. 0 1.05
Ba2 Ba2+ 6 c 0.5041 0.002 0.2591 1. 0 1.05
Al1 Al3+ 6 c 0.1604 0.3393 0.0595 1. 0 0.51
Al2 Al3+ 6 c 0.1518 0.3318 0.4468 1. 0 1.03
Al3 Al3+ 2 b 0.3333 0.6667 0.9401 1. 0 0.82
Al4 Al3+ 2 b 0.3333 0.6667 0.5493 1. 0 0.61
O1 O2- 6 c 0.178 0.002 0.98 1. 0 0.9
O2 O2- 6 c 0.688 0.004 0.056 1. 0 1.89
O3 O2- 6 c 0.501 0.178 0.996 1. 0 0.83
O4 O2- 6 c 0.182 0.5 0.999 1. 0 0.78
O5 O2- 6 c 0.116 0.318 0.254 1. 0 2.06
O6 O2- 2 b 0.3333 0.6667 0.744 1. 0 1.46

loop_
_atom_type_symbol
_atom_type_oxidation_number
Al3+ 3
Ba2+ 2
O2- -2

loop_
_citation_id
_citation_year
_citation_page_first
_citation_page_last
primary 1979 40 44
2 1992 127 220
